data_7220680
loop_
_publ_author_name
'Chakraborty, Prateeti'
'Purkait, Suranjana'
'Mondal, Sandip'
'Bauz\'a, Antonio'
'Frontera, Antonio'
'Massera, Chiara'
'Das, Debasis'

_publ_section_title
;
 Exploration of CH&#x22EF;\p interactions involving the \p-system of
 pseudohalide coligands in metal complexes of a Schiff-base ligand
;
_journal_issue 25
_journal_name_full CrystEngComm
_journal_page_first 4680
_journal_paper_doi 10.1039/C5CE00795J
_journal_volume 17
_journal_year 2015
_chemical_formula_moiety '(C18 H19 N5 S2 Zn)'
_chemical_formula_sum 'C18 H19 N5 S2 Zn'
_chemical_formula_weight 434.87
_chemical_name_systematic
;
 ?
;
_space_group_IT_number 14
_symmetry_cell_setting monoclinic
_symmetry_space_group_name_Hall '-P 2ybc'
_symmetry_space_group_name_H-M 'P 1 21/c 1'
_atom_sites_solution_hydrogens geom
_atom_sites_solution_primary direct
_atom_sites_solution_secondary difmap
_audit_creation_method SHELXL-97
_audit_update_record
;
2015-01-12 deposited with the CCDC.
2015-05-15 downloaded from the CCDC.
;
_cell_angle_alpha 90.00
_cell_angle_beta 106.672(4)
_cell_angle_gamma 90.00
_cell_formula_units_Z 4
_cell_length_a 8.886(2)
_cell_length_b 18.133(4)
_cell_length_c 13.793(3)
_cell_measurement_reflns_used 649
_cell_measurement_temperature 296(2)
_cell_measurement_theta_max 23.81
_cell_measurement_theta_min 2.25
_cell_volume 2129.0(8)
_computing_data_collection SMART
_computing_data_reduction 'SAINT (Bruker, 1998)'
_computing_structure_refinement 'SHELXL97, G. M. Sheldrick, Acta Cryst. A, 2008,A64,112-122.'
_computing_structure_solution 'SIR97 (Giacovazzo et al., 1999)'
_diffrn_ambient_temperature 296(2)
_diffrn_measured_fraction_theta_full 0.830
_diffrn_measured_fraction_theta_max 0.830
_diffrn_measurement_device_type 'BRUKER AXS SMART 1000'
_diffrn_measurement_method omega-scan
_diffrn_radiation_monochromator graphite
_diffrn_radiation_source 'fine-focus sealed tube'
_diffrn_radiation_type MoK\a
_diffrn_radiation_wavelength 0.71069
_diffrn_reflns_av_R_equivalents 0.0283
_diffrn_reflns_av_sigmaI/netI 0.0379
_diffrn_reflns_limit_h_max 9
_diffrn_reflns_limit_h_min -9
_diffrn_reflns_limit_k_max 19
_diffrn_reflns_limit_k_min -19
_diffrn_reflns_limit_l_max 15
_diffrn_reflns_limit_l_min -15
_diffrn_reflns_number 6925
_diffrn_reflns_theta_full 23.81
_diffrn_reflns_theta_max 23.81
_diffrn_reflns_theta_min 2.25
_diffrn_standards_decay_% 0
_diffrn_standards_interval_count 0
_diffrn_standards_interval_time 0
_diffrn_standards_number 0
_exptl_absorpt_coefficient_mu 1.360
_exptl_absorpt_correction_T_max 0.7450
_exptl_absorpt_correction_T_min 0.5251
_exptl_absorpt_correction_type multi-scan
_exptl_absorpt_process_details 'Bruker AXS SADABS'
_exptl_crystal_colour colourless
_exptl_crystal_density_diffrn 1.357
_exptl_crystal_density_method 'not measured'
_exptl_crystal_description prismatic
_exptl_crystal_F_000 896
_exptl_crystal_size_max 0.13
_exptl_crystal_size_mid 0.09
_exptl_crystal_size_min 0.08
_refine_diff_density_max 3.349
_refine_diff_density_min -0.427
_refine_diff_density_rms 0.124
_refine_ls_extinction_method none
_refine_ls_goodness_of_fit_ref 1.050
_refine_ls_hydrogen_treatment constr
_refine_ls_matrix_type full
_refine_ls_number_parameters 237
_refine_ls_number_reflns 2703
_refine_ls_number_restraints 0
_refine_ls_restrained_S_all 1.050
_refine_ls_R_factor_all 0.1072
_refine_ls_R_factor_gt 0.0871
_refine_ls_shift/su_max 0.000
_refine_ls_shift/su_mean 0.000
_refine_ls_structure_factor_coef Fsqd
_refine_ls_weighting_details 'calc w=1/[\s^2^(Fo^2^)+(0.1554P)^2^+9.4526P] where P=(Fo^2^+2Fc^2^)/3'
_refine_ls_weighting_scheme calc
_refine_ls_wR_factor_gt 0.2390
_refine_ls_wR_factor_ref 0.2597
_reflns_number_gt 2072
_reflns_number_total 2703
_reflns_threshold_expression >2sigma(I)
_cod_data_source_file c5ce00795j2.cif
_cod_data_source_block dd228
_cod_depositor_comments 'Adding full bibliography for 7220680--7220682.cif.'
_cod_original_sg_symbol_H-M P21/c
_cod_database_code 7220680

loop_
_symmetry_equiv_pos_as_xyz
'x, y, z'
'-x, y+1/2, -z+1/2'
'-x, -y, -z'
'x, -y-1/2, z-1/2'

loop_
_atom_site_label
_atom_site_type_symbol
_atom_site_fract_x
_atom_site_fract_y
_atom_site_fract_z
_atom_site_U_iso_or_equiv
_atom_site_adp_type
_atom_site_occupancy
_atom_site_symmetry_multiplicity
_atom_site_calc_flag
_atom_site_refinement_flags
Zn1 Zn -0.06814(13) 0.15330(5) 0.77557(8) 0.0539(5) Uani 1 1 d .
N1 N 0.0743(10) 0.0940(4) 0.9103(5) 0.061(2) Uani 1 1 d .
N2 N 0.0596(9) 0.0764(4) 0.7200(5) 0.0520(19) Uani 1 1 d .
N3 N -0.1864(11) 0.1612(4) 0.6050(6) 0.069(2) Uani 1 1 d .
C1 C 0.0768(15) 0.1071(6) 1.0037(8) 0.082(3) Uani 1 1 d .
H1 H 0.0083 0.1424 1.0156 0.098 Uiso 1 1 calc R
C2 C 0.1758(16) 0.0713(7) 1.0855(8) 0.083(3) Uani 1 1 d .
H2 H 0.1710 0.0807 1.1509 0.100 Uiso 1 1 calc R
C3 C 0.2804(14) 0.0222(6) 1.0684(8) 0.072(3) Uani 1 1 d .
H3 H 0.3507 -0.0023 1.1218 0.087 Uiso 1 1 calc R
C4 C 0.2799(11) 0.0091(5) 0.9672(7) 0.057(2) Uani 1 1 d .
H4 H 0.3498 -0.0243 0.9525 0.069 Uiso 1 1 calc R
C5 C 0.1741(10) 0.0467(4) 0.8913(6) 0.045(2) Uani 1 1 d .
C6 C 0.1636(10) 0.0362(4) 0.7819(6) 0.0419(19) Uani 1 1 d .
C7 C 0.2662(10) -0.0160(4) 0.7507(6) 0.045(2) Uani 1 1 d .
C8 C 0.2584(12) -0.0909(5) 0.7689(7) 0.060(2) Uani 1 1 d .
H8 H 0.1868 -0.1081 0.8013 0.072 Uiso 1 1 calc R
C9 C 0.3541(14) -0.1396(6) 0.7402(9) 0.073(3) Uani 1 1 d .
H9 H 0.3462 -0.1898 0.7519 0.088 Uiso 1 1 calc R
C10 C 0.4631(14) -0.1145(6) 0.6935(8) 0.073(3) Uani 1 1 d .
H10 H 0.5308 -0.1476 0.6759 0.087 Uiso 1 1 calc R
C11 C 0.4708(12) -0.0417(6) 0.6736(7) 0.064(3) Uani 1 1 d .
H11 H 0.5429 -0.0250 0.6413 0.076 Uiso 1 1 calc R
C12 C 0.3726(11) 0.0079(5) 0.7010(7) 0.058(2) Uani 1 1 d .
H12 H 0.3778 0.0577 0.6861 0.070 Uiso 1 1 calc R
C13 C 0.0275(13) 0.0730(5) 0.6120(7) 0.064(3) Uani 1 1 d .
H13A H 0.0459 0.0234 0.5916 0.076 Uiso 1 1 calc R
H13B H 0.0965 0.1064 0.5900 0.076 Uiso 1 1 calc R
C14 C -0.1418(14) 0.0944(6) 0.5640(8) 0.075(3) Uani 1 1 d .
H14A H -0.1591 0.1007 0.4918 0.090 Uiso 1 1 calc R
H14B H -0.2090 0.0546 0.5735 0.090 Uiso 1 1 calc R
C15 C -0.120(2) 0.2248(7) 0.5653(11) 0.120(5) Uani 1 1 d .
H15A H -0.0080 0.2261 0.5955 0.180 Uiso 1 1 calc R
H15B H -0.1655 0.2695 0.5813 0.180 Uiso 1 1 calc R
H15C H -0.1423 0.2204 0.4932 0.180 Uiso 1 1 calc R
C16 C -0.3586(17) 0.1682(9) 0.5777(11) 0.109(5) Uani 1 1 d .
H16A H -0.4005 0.1697 0.5053 0.164 Uiso 1 1 calc R
H16B H -0.3859 0.2128 0.6061 0.164 Uiso 1 1 calc R
H16C H -0.4017 0.1267 0.6037 0.164 Uiso 1 1 calc R
S1 S -0.5245(5) 0.1724(2) 0.8783(5) 0.135(2) Uani 1 1 d .
C18 C -0.3756(15) 0.1589(5) 0.8429(9) 0.069(3) Uani 1 1 d .
N4 N -0.2644(11) 0.1486(5) 0.8156(7) 0.072(2) Uani 1 1 d .
S2 S 0.1652(5) 0.38437(18) 0.8850(3) 0.0973(12) Uani 1 1 d .
C19 C 0.0880(12) 0.3059(5) 0.8435(8) 0.059(2) Uani 1 1 d .
N5 N 0.0292(11) 0.2521(5) 0.8097(8) 0.078(3) Uani 1 1 d .

loop_
_atom_site_aniso_label
_atom_site_aniso_U_11
_atom_site_aniso_U_22
_atom_site_aniso_U_33
_atom_site_aniso_U_23
_atom_site_aniso_U_13
_atom_site_aniso_U_12
Zn1 0.0654(9) 0.0395(7) 0.0586(8) -0.0015(4) 0.0206(6) 0.0052(5)
N1 0.071(6) 0.067(5) 0.048(4) -0.005(4) 0.023(4) 0.005(4)
N2 0.062(5) 0.049(4) 0.046(4) -0.005(3) 0.018(4) -0.006(4)
N3 0.091(7) 0.049(5) 0.065(5) 0.009(4) 0.021(5) 0.021(4)
C1 0.106(10) 0.076(7) 0.064(7) 0.002(6) 0.027(7) 0.033(7)
C2 0.104(10) 0.087(8) 0.061(7) -0.008(6) 0.028(7) 0.007(7)
C3 0.081(8) 0.079(7) 0.055(6) 0.010(5) 0.016(6) -0.003(6)
C4 0.053(6) 0.064(6) 0.053(6) -0.005(4) 0.012(5) 0.001(4)
C5 0.048(6) 0.045(5) 0.046(5) -0.006(4) 0.018(4) -0.006(4)
C6 0.041(5) 0.038(4) 0.048(5) 0.003(4) 0.015(4) -0.001(4)
C7 0.045(5) 0.046(5) 0.040(4) -0.004(3) 0.007(4) 0.002(4)
C8 0.059(7) 0.054(6) 0.069(6) 0.000(4) 0.023(5) 0.002(5)
C9 0.080(9) 0.051(6) 0.086(8) -0.002(5) 0.019(7) 0.022(5)
C10 0.065(8) 0.074(8) 0.073(7) -0.023(5) 0.012(6) 0.015(6)
C11 0.057(7) 0.074(7) 0.068(6) -0.018(5) 0.029(5) -0.006(5)
C12 0.061(7) 0.051(5) 0.066(6) -0.008(4) 0.023(5) -0.009(5)
C13 0.082(8) 0.056(5) 0.055(6) -0.002(4) 0.024(5) 0.017(5)
C14 0.085(8) 0.068(7) 0.063(6) -0.008(5) 0.007(6) 0.020(6)
C15 0.198(17) 0.072(8) 0.090(9) 0.018(7) 0.039(10) 0.016(9)
C16 0.105(12) 0.124(11) 0.084(9) -0.012(8) 0.002(8) 0.036(9)
S1 0.108(3) 0.100(3) 0.237(5) -0.078(3) 0.112(4) -0.044(2)
C18 0.073(8) 0.043(5) 0.094(8) -0.010(5) 0.028(7) -0.006(5)
N4 0.058(6) 0.077(6) 0.082(6) 0.009(4) 0.023(5) 0.006(4)
S2 0.102(3) 0.076(2) 0.134(3) -0.0370(19) 0.065(2) -0.0360(18)
C19 0.063(7) 0.040(5) 0.084(7) -0.012(5) 0.036(5) -0.005(5)
N5 0.085(7) 0.050(5) 0.107(7) -0.008(5) 0.041(6) 0.003(5)

loop_
_atom_type_symbol
_atom_type_description
_atom_type_scat_dispersion_real
_atom_type_scat_dispersion_imag
_atom_type_scat_source
C C 0.0033 0.0016 'International Tables Vol C Tables 4.2.6.8 and 6.1.1.4'
H H 0.0000 0.0000 'International Tables Vol C Tables 4.2.6.8 and 6.1.1.4'
N N 0.0061 0.0033 'International Tables Vol C Tables 4.2.6.8 and 6.1.1.4'
S S 0.1246 0.1234 'International Tables Vol C Tables 4.2.6.8 and 6.1.1.4'
Zn Zn 0.2839 1.4301 'International Tables Vol C Tables 4.2.6.8 and 6.1.1.4'

loop_
_geom_angle_atom_site_label_1
_geom_angle_atom_site_label_2
_geom_angle_atom_site_label_3
_geom_angle
N4 Zn1 N5 109.4(4)
N4 Zn1 N2 133.9(3)
N5 Zn1 N2 116.5(3)
N4 Zn1 N1 94.7(3)
N5 Zn1 N1 97.7(4)
N2 Zn1 N1 75.0(3)
N4 Zn1 N3 96.2(4)
N5 Zn1 N3 103.2(4)
N2 Zn1 N3 78.5(3)
N1 Zn1 N3 151.6(3)
C1 N1 C5 119.7(9)
C1 N1 Zn1 125.9(7)
C5 N1 Zn1 114.1(6)
C6 N2 C13 123.6(7)
C6 N2 Zn1 119.9(5)
C13 N2 Zn1 116.4(6)
C14 N3 C15 109.1(10)
C14 N3 C16 110.8(10)
C15 N3 C16 109.6(11)
C14 N3 Zn1 104.7(6)
C15 N3 Zn1 108.5(8)
C16 N3 Zn1 113.9(8)
N1 C1 C2 123.4(10)
N1 C1 H1 118.3
C2 C1 H1 118.3
C3 C2 C1 118.3(10)
C3 C2 H2 120.9
C1 C2 H2 120.9
C2 C3 C4 118.3(10)
C2 C3 H3 120.8
C4 C3 H3 120.8
C5 C4 C3 118.5(9)
C5 C4 H4 120.7
C3 C4 H4 120.7
N1 C5 C4 121.8(8)
N1 C5 C6 115.7(7)
C4 C5 C6 122.5(8)
N2 C6 C7 124.1(7)
N2 C6 C5 114.9(7)
C7 C6 C5 121.1(7)
C12 C7 C8 118.2(8)
C12 C7 C6 120.9(8)
C8 C7 C6 120.9(8)
C9 C8 C7 121.0(10)
C9 C8 H8 119.5
C7 C8 H8 119.5
C8 C9 C10 120.1(10)
C8 C9 H9 120.0
C10 C9 H9 120.0
C11 C10 C9 119.8(10)
C11 C10 H10 120.1
C9 C10 H10 120.1
C10 C11 C12 120.5(10)
C10 C11 H11 119.7
C12 C11 H11 119.7
C11 C12 C7 120.3(9)
C11 C12 H12 119.8
C7 C12 H12 119.8
N2 C13 C14 108.6(8)
N2 C13 H13A 110.0
C14 C13 H13A 110.0
N2 C13 H13B 110.0
C14 C13 H13B 110.0
H13A C13 H13B 108.3
N3 C14 C13 113.3(9)
N3 C14 H14A 108.9
C13 C14 H14A 108.9
N3 C14 H14B 108.9
C13 C14 H14B 108.9
H14A C14 H14B 107.7
N3 C15 H15A 109.5
N3 C15 H15B 109.5
H15A C15 H15B 109.5
N3 C15 H15C 109.5
H15A C15 H15C 109.5
H15B C15 H15C 109.5
N3 C16 H16A 109.5
N3 C16 H16B 109.5
H16A C16 H16B 109.5
N3 C16 H16C 109.5
H16A C16 H16C 109.5
H16B C16 H16C 109.5
N4 C18 S1 179.6(12)
C18 N4 Zn1 168.1(8)
N5 C19 S2 176.6(11)
C19 N5 Zn1 170.1(9)

loop_
_geom_bond_atom_site_label_1
_geom_bond_atom_site_label_2
_geom_bond_distance
Zn1 N4 1.977(10)
Zn1 N5 1.986(9)
Zn1 N2 2.078(7)
Zn1 N1 2.205(8)
Zn1 N3 2.289(9)
N1 C1 1.304(13)
N1 C5 1.313(11)
N2 C6 1.290(11)
N2 C13 1.436(11)
N3 C14 1.439(12)
N3 C15 1.473(16)
N3 C16 1.473(16)
C1 C2 1.378(16)
C1 H1 0.9300
C2 C3 1.357(16)
C2 H2 0.9300
C3 C4 1.414(13)
C3 H3 0.9300
C4 C5 1.372(13)
C4 H4 0.9300
C5 C6 1.496(11)
C6 C7 1.462(12)
C7 C12 1.388(13)
C7 C8 1.386(12)
C8 C9 1.361(14)
C8 H8 0.9300
C9 C10 1.385(16)
C9 H9 0.9300
C10 C11 1.354(15)
C10 H10 0.9300
C11 C12 1.379(13)
C11 H11 0.9300
C12 H12 0.9300
C13 C14 1.511(14)
C13 H13A 0.9700
C13 H13B 0.9700
C14 H14A 0.9700
C14 H14B 0.9700
C15 H15A 0.9600
C15 H15B 0.9600
C15 H15C 0.9600
C16 H16A 0.9600
C16 H16B 0.9600
C16 H16C 0.9600
S1 C18 1.556(14)
C18 N4 1.168(14)
S2 C19 1.613(10)
C19 N5 1.140(12)
